data_2008083
loop_
_publ_author_name
'S.Shanmuga Sundara Raj'
R.Thirumurugan
G.Shanmugam
'Hoong-Kun Fun'
J.Manonmani
M.Kandaswamy

_publ_section_title
;2-Hydroxy-5-methyl-3-(morpholinomethyl)benzaldehyde, (I), and
 4,4'-dimethyl-6,6'-bis(morpholinomethyl)-2,2'-(ethylenedinitrilodimethylidyne)diphenol,
 (II)
;
_journal_issue 1
_journal_name_full 'Acta Crystallographica Section C'
_journal_page_first 94
_journal_page_last 97
_journal_paper_doi 10.1107/S0108270198010750
_journal_volume 55
_journal_year 1999
_chemical_formula_sum 'C28 H38 N4 O4'
_chemical_formula_weight 494.62
_chemical_melting_point 466.15
_chemical_name_systematic
;
 4,4'-Dimethyl-6,6'-bis(morpholinomethyl)-2,2'-ethylene
dinitrilodimethylidyne)diphenol
;
_space_group_IT_number 14
_symmetry_cell_setting monoclinic
_symmetry_space_group_name_Hall '-P 2ybc'
_symmetry_space_group_name_H-M 'P 1 21/c 1'
_audit_creation_method SHELXL
_cell_angle_alpha 90.00
_cell_angle_beta 98.828(2)
_cell_angle_gamma 90.00
_cell_formula_units_Z 2
_cell_length_a 11.1356(5)
_cell_length_b 9.5825(5)
_cell_length_c 12.4721(6)
_cell_measurement_reflns_used 2700
_cell_measurement_temperature 293(2)
_cell_measurement_theta_max 33.22
_cell_measurement_theta_min 1.37
_cell_volume 1315.09(11)
_computing_cell_refinement 'SAINT (Siemens, 1996b)'
_computing_data_collection 'SMART (Siemens, 1996a)'
_computing_data_reduction SAINT
_computing_molecular_graphics SHELXTL
_computing_publication_material 'SHELXTL & PARST (Nardelli, 1995)'
_computing_structure_refinement SHELXTL
_computing_structure_solution 'SHELXTL (Sheldrick, 1996)'
_diffrn_ambient_temperature 293(2)
_diffrn_measurement_device
;
Siemens SMART CCD area detector diffractometer
;
_diffrn_measurement_method '\w scans'
_diffrn_radiation_monochromator graphite
_diffrn_radiation_source 'fine-focus sealed tube'
_diffrn_radiation_type MoK\a
_diffrn_radiation_wavelength 0.71073
_diffrn_reflns_av_R_equivalents 0.0432
_diffrn_reflns_av_sigmaI/netI 0.0562
_diffrn_reflns_limit_h_max 14
_diffrn_reflns_limit_h_min -14
_diffrn_reflns_limit_k_max 12
_diffrn_reflns_limit_k_min 0
_diffrn_reflns_limit_l_max 16
_diffrn_reflns_limit_l_min 0
_diffrn_reflns_number 8310
_diffrn_reflns_theta_max 27.50
_diffrn_reflns_theta_min 2.69
_exptl_absorpt_coefficient_mu 0.084
_exptl_absorpt_correction_type none
_exptl_crystal_colour yellow
_exptl_crystal_density_diffrn 1.249
_exptl_crystal_density_meas ?
_exptl_crystal_description block
_exptl_crystal_F_000 532
_exptl_crystal_size_max 0.40
_exptl_crystal_size_mid 0.26
_exptl_crystal_size_min 0.18
_refine_diff_density_max 0.219
_refine_diff_density_min -0.207
_refine_ls_extinction_method none
_refine_ls_goodness_of_fit_all 1.037
_refine_ls_goodness_of_fit_obs 1.135
_refine_ls_hydrogen_treatment mixed
_refine_ls_matrix_type full
_refine_ls_number_parameters 167
_refine_ls_number_reflns 3012
_refine_ls_number_restraints 0
_refine_ls_restrained_S_all 1.042
_refine_ls_restrained_S_obs 1.135
_refine_ls_R_factor_all 0.1268
_refine_ls_R_factor_obs 0.0646
_refine_ls_shift/esd_max 0.000
_refine_ls_shift/esd_mean 0.000
_refine_ls_structure_factor_coef Fsqd
_refine_ls_weighting_details 'w = 1/[\s^2^(Fo^2^)+(0.0648P)^2^+0.4623P] where P=(Fo^2^+2Fc^2^)/3'
_refine_ls_weighting_scheme calc
_refine_ls_wR_factor_all 0.1749
_refine_ls_wR_factor_obs 0.1392
_reflns_number_observed 1671
_reflns_number_total 3017
_reflns_observed_criterion >2sigma(I)
_cod_data_source_file ha1231.cif
_cod_data_source_block II
_cod_depositor_comments
;
The following automatic conversions were performed:

'_chemical_melting_point' value '193\%C' was changed to '466.15' - it
was converted from degrees Celsius(C) to Kelvins(K).

Automatic conversion script
Id: cif_fix_values 1646 2011-03-28 12:23:43Z adriana 

The following automatic conversions were performed:

'_chemical_melting_point' value '193\%C' was changed to '466.15' - it
was converted from degrees Celsius(C) to Kelvins(K).

Automatic conversion script
Id: cif_fix_values 1715 2011-07-08 13:25:40Z adriana 

The following automatic conversions were performed:

'_exptl_crystal_density_meas' value 'not measured' was changed to '?'
- the value is perceived as not measured.

Automatic conversion script
Id: cif_fix_values 3008 2015-01-20 13:52:24Z robertas 

The following automatic conversions were performed:

'_refine_ls_weighting_scheme' value 'calc w =
1/[\s^2^(Fo^2^)+(0.0648P)^2^+0.4623P] where P=(Fo^2^+2Fc^2^)/3' was
changed to 'calc'. New tag '_refine_ls_weighting_details' was
created. The value of the new tag was set to 'w =
1/[\s^2^(Fo^2^)+(0.0648P)^2^+0.4623P] where P=(Fo^2^+2Fc^2^)/3'.

Automatic conversion script
Id: cif_fix_values 3143 2015-03-26 13:38:13Z robertas 
;
_cod_original_sg_symbol_H-M 'P 21/c'
_cod_database_code 2008083
_cod_database_fobs_code 2008083

loop_
_symmetry_equiv_pos_as_xyz
'x, y, z'
'-x, y+1/2, -z+1/2'
'-x, -y, -z'
'x, -y-1/2, z-1/2'

loop_
_atom_site_aniso_label
_atom_site_aniso_U_11
_atom_site_aniso_U_22
_atom_site_aniso_U_33
_atom_site_aniso_U_12
_atom_site_aniso_U_13
_atom_site_aniso_U_23
C1 0.0428(13) 0.0447(14) 0.0417(13) 0.0035(10) 0.0007(10) 0.0035(10)
C2 0.0468(14) 0.0447(14) 0.0412(12) 0.0014(11) 0.0024(10) -0.0017(10)
C3 0.0499(14) 0.054(2) 0.0388(12) 0.0032(12) -0.0050(10) 0.0023(11)
C4 0.0522(15) 0.0444(14) 0.0522(14) 0.0021(12) -0.0039(11) 0.0009(12)
C5 0.0528(15) 0.0405(13) 0.0523(14) -0.0008(11) 0.0007(11) -0.0061(11)
C6 0.0425(13) 0.0418(14) 0.0407(12) -0.0026(10) 0.0005(9) -0.0004(10)
O7 0.0689(12) 0.0492(11) 0.0505(11) 0.0160(9) -0.0076(9) 0.0001(9)
C8 0.084(2) 0.055(2) 0.081(2) 0.021(2) -0.022(2) -0.002(2)
C9 0.059(2) 0.057(2) 0.0464(14) 0.0109(13) -0.0028(12) -0.0058(12)
N10 0.0572(13) 0.0508(12) 0.0375(10) 0.0002(10) 0.0032(9) -0.0052(9)
C11 0.063(2) 0.075(2) 0.055(2) -0.0147(14) 0.0095(13) -0.0102(14)
C12 0.066(2) 0.090(2) 0.083(2) -0.015(2) -0.002(2) -0.017(2)
O13 0.105(2) 0.077(2) 0.0760(15) -0.0191(13) -0.0176(13) -0.0158(12)
C14 0.122(3) 0.071(2) 0.047(2) 0.004(2) 0.001(2) -0.0128(15)
C15 0.091(2) 0.059(2) 0.0459(15) 0.010(2) 0.0042(14) -0.0123(13)
C16 0.0479(14) 0.0484(15) 0.0435(13) -0.0098(12) 0.0021(10) -0.0038(11)
N17 0.0604(13) 0.0547(13) 0.0417(11) -0.0035(11) -0.0091(9) 0.0028(10)
C18 0.064(2) 0.061(2) 0.0438(14) -0.0109(13) -0.0119(12) -0.0011(12)

loop_
_atom_site_label
_atom_site_fract_x
_atom_site_fract_y
_atom_site_fract_z
_atom_site_U_iso_or_equiv
_atom_site_thermal_displace_type
_atom_site_calc_flag
_atom_site_refinement_flags
_atom_site_occupancy
_atom_site_disorder_group
_atom_site_type_symbol
C1 0.3621(2) 0.5479(2) 0.1341(2) 0.0437(6) Uani d . 1 . C
C2 0.3019(2) 0.5446(2) 0.0264(2) 0.0447(6) Uani d . 1 . C
C3 0.2366(2) 0.6614(3) -0.0130(2) 0.0489(6) Uani d . 1 . C
H3A 0.1966(2) 0.6603(3) -0.0842(2) 0.059 Uiso calc R 1 . H
C4 0.2284(2) 0.7802(3) 0.0492(2) 0.0509(6) Uani d . 1 . C
C5 0.2878(2) 0.7806(2) 0.1550(2) 0.0493(6) Uani d . 1 . C
H5A 0.2830(2) 0.8593(2) 0.1978(2) 0.059 Uiso calc R 1 . H
C6 0.3547(2) 0.6653(2) 0.1989(2) 0.0423(6) Uani d . 1 . C
O7 0.4271(2) 0.4332(2) 0.1719(2) 0.0580(5) Uani d . 1 . O
C8 0.1514(3) 0.9018(3) 0.0019(3) 0.0769(9) Uani d . 1 . C
H8A 0.1180(3) 0.8817(3) -0.0721(3) 0.115 Uiso calc R 1 . H
H8B 0.2007(3) 0.9842(3) 0.0047(3) 0.115 Uiso calc R 1 . H
H8C 0.0865(3) 0.9166(3) 0.0432(3) 0.115 Uiso calc R 1 . H
C9 0.3129(2) 0.4150(3) -0.0396(2) 0.0553(7) Uani d . 1 . C
H9A 0.3919(2) 0.4151(3) -0.0632(2) 0.066 Uiso calc R 1 . H
H9B 0.3094(2) 0.3342(3) 0.0066(2) 0.066 Uiso calc R 1 . H
N10 0.2194(2) 0.4003(2) -0.13500(15) 0.0489(5) Uani d . 1 . N
C11 0.0992(2) 0.3774(3) -0.1058(2) 0.0644(8) Uani d . 1 . C
H11A 0.0773(2) 0.4555(3) -0.0633(2) 0.077 Uiso calc R 1 . H
H11B 0.0998(2) 0.2936(3) -0.0621(2) 0.077 Uiso calc R 1 . H
C12 0.0073(3) 0.3624(4) -0.2073(3) 0.0812(10) Uani d . 1 . C
H12A -0.0733(3) 0.3520(4) -0.1878(3) 0.097 Uiso calc R 1 . H
H12B 0.0077(3) 0.4459(4) -0.2512(3) 0.097 Uiso calc R 1 . H
O13 0.0349(2) 0.2443(2) -0.2680(2) 0.0892(8) Uani d . 1 . O
C14 0.1522(4) 0.2605(4) -0.2968(2) 0.0812(10) Uani d . 1 . C
H14A 0.1519(4) 0.3404(4) -0.3446(2) 0.097 Uiso calc R 1 . H
H14B 0.1717(4) 0.1785(4) -0.3362(2) 0.097 Uiso calc R 1 . H
C15 0.2488(3) 0.2811(3) -0.1993(2) 0.0658(8) Uani d . 1 . C
H15A 0.2553(3) 0.1976(3) -0.1549(2) 0.079 Uiso calc R 1 . H
H15B 0.3267(3) 0.2967(3) -0.2232(2) 0.079 Uiso calc R 1 . H
C16 0.4111(2) 0.6652(3) 0.3127(2) 0.0471(6) Uani d . 1 . C
H16A 0.4055(2) 0.7448(3) 0.3544(2) 0.057 Uiso calc R 1 . H
N17 0.4676(2) 0.5591(2) 0.3565(2) 0.0540(6) Uani d . 1 . N
C18 0.5188(3) 0.5646(3) 0.4714(2) 0.0585(7) Uani d . 1 . C
H18A 0.4900(3) 0.6475(3) 0.5041(2) 0.070 Uiso calc R 1 . H
H18B 0.6067(3) 0.5694(3) 0.4794(2) 0.070 Uiso calc R 1 . H
H7 0.451(3) 0.456(4) 0.245(3) 0.098(11) Uiso d . 1 . H

loop_
_atom_type_symbol
_atom_type_description
_atom_type_scat_dispersion_real
_atom_type_scat_dispersion_imag
_atom_type_scat_source
C C 0.0033 0.0016 'International Tables Vol C Tables 4.2.6.8 and 6.1.1.4'
H H 0.0000 0.0000 'International Tables Vol C Tables 4.2.6.8 and 6.1.1.4'
N N 0.0061 0.0033 'International Tables Vol C Tables 4.2.6.8 and 6.1.1.4'
O O 0.0106 0.0060 'International Tables Vol C Tables 4.2.6.8 and 6.1.1.4'

loop_
_geom_angle_atom_site_label_1
_geom_angle_atom_site_label_2
_geom_angle_atom_site_label_3
_geom_angle_site_symmetry_1
_geom_angle_site_symmetry_3
_geom_angle
_geom_angle_publ_flag
O7 C1 C6 . . 121.7(2) ?
O7 C1 C2 . . 117.6(2) ?
C6 C1 C2 . . 120.6(2) ?
C3 C2 C1 . . 118.0(2) ?
C3 C2 C9 . . 123.7(2) ?
C1 C2 C9 . . 118.3(2) ?
C2 C3 C4 . . 122.7(2) ?
C2 C3 H3A . . 118.64(14) ?
C4 C3 H3A . . 118.64(14) ?
C5 C4 C3 . . 118.2(2) ?
C5 C4 C8 . . 122.0(2) ?
C3 C4 C8 . . 119.8(2) ?
C4 C5 C6 . . 121.3(2) ?
C4 C5 H5A . . 119.33(15) ?
C6 C5 H5A . . 119.33(13) ?
C1 C6 C5 . . 119.1(2) ?
C1 C6 C16 . . 120.5(2) ?
C5 C6 C16 . . 120.4(2) ?
C1 O7 H7 . . 102.(2) ?
C4 C8 H8A . . 109.47(15) ?
C4 C8 H8B . . 109.5(2) ?
H8A C8 H8B . . 109.5 ?
C4 C8 H8C . . 109.5(2) ?
H8A C8 H8C . . 109.5 ?
H8B C8 H8C . . 109.5 ?
N10 C9 C2 . . 114.7(2) ?
N10 C9 H9A . . 108.59(13) ?
C2 C9 H9A . . 108.59(14) ?
N10 C9 H9B . . 108.59(14) ?
C2 C9 H9B . . 108.59(14) ?
H9A C9 H9B . . 107.6 ?
C11 N10 C15 . . 108.1(2) yes
C11 N10 C9 . . 112.2(2) yes
C15 N10 C9 . . 109.3(2) yes
N10 C11 C12 . . 109.6(2) yes
N10 C11 H11A . . 109.74(14) ?
C12 C11 H11A . . 109.7(2) ?
N10 C11 H11B . . 109.74(15) ?
C12 C11 H11B . . 109.7(2) ?
H11A C11 H11B . . 108.2 ?
O13 C12 C11 . . 110.4(3) yes
O13 C12 H12A . . 109.6(2) ?
C11 C12 H12A . . 109.6(2) ?
O13 C12 H12B . . 109.6(2) ?
C11 C12 H12B . . 109.6(2) ?
H12A C12 H12B . . 108.1 ?
C14 O13 C12 . . 109.3(2) yes
O13 C14 C15 . . 112.5(3) yes
O13 C14 H14A . . 109.1(2) ?
C15 C14 H14A . . 109.1(2) ?
O13 C14 H14B . . 109.1(2) ?
C15 C14 H14B . . 109.1(2) ?
H14A C14 H14B . . 107.8 ?
N10 C15 C14 . . 110.6(2) yes
N10 C15 H15A . . 109.52(14) ?
C14 C15 H15A . . 109.5(2) ?
N10 C15 H15B . . 109.5(2) ?
C14 C15 H15B . . 109.5(2) ?
H15A C15 H15B . . 108.1 ?
N17 C16 C6 . . 121.8(2) ?
N17 C16 H16A . . 119.09(14) ?
C6 C16 H16A . . 119.09(14) ?
C16 N17 C18 . . 119.0(2) ?
N17 C18 C18 . 3_666 109.7(2) yes
N17 C18 H18A . . 109.72(14) ?
C18 C18 H18A 3_666 . 109.7(2) ?
N17 C18 H18B . . 109.72(14) ?
C18 C18 H18B 3_666 . 109.7(2) ?
H18A C18 H18B . . 108.2 ?

loop_
_geom_bond_atom_site_label_1
_geom_bond_atom_site_label_2
_geom_bond_site_symmetry_2
_geom_bond_distance
_geom_bond_publ_flag
C1 O7 . 1.361(3) yes
C1 C6 . 1.396(3) ?
C1 C2 . 1.405(3) ?
C2 C3 . 1.384(3) ?
C2 C9 . 1.506(3) ?
C3 C4 . 1.388(3) ?
C3 H3A . 0.93 ?
C4 C5 . 1.382(3) ?
C4 C8 . 1.511(3) ?
C5 C6 . 1.397(3) ?
C5 H5A . 0.93 ?
C6 C16 . 1.462(3) ?
O7 H7 . 0.94(4) ?
C8 H8A . 0.96 ?
C8 H8B . 0.96 ?
C8 H8C . 0.96 ?
C9 N10 . 1.462(3) ?
C9 H9A . 0.97 ?
C9 H9B . 0.97 ?
N10 C11 . 1.457(3) yes
N10 C15 . 1.461(3) yes
C11 C12 . 1.507(4) yes
C11 H11A . 0.97 ?
C11 H11B . 0.97 ?
C12 O13 . 1.422(4) yes
C12 H12A . 0.97 ?
C12 H12B . 0.97 ?
O13 C14 . 1.414(4) yes
C14 C15 . 1.508(4) yes
C14 H14A . 0.97 ?
C14 H14B . 0.97 ?
C15 H15A . 0.97 ?
C15 H15B . 0.97 ?
C16 N17 . 1.274(3) yes
C16 H16A . 0.93 ?
N17 C18 . 1.460(3) yes
C18 C18 3_666 1.519(5) yes
C18 H18A . 0.97 ?
C18 H18B . 0.97 ?

loop_
_geom_hbond_atom_site_label_D
_geom_hbond_atom_site_label_H
_geom_hbond_atom_site_label_A
_geom_hbond_site_symmetry_A
_geom_hbond_distance_DH
_geom_hbond_distance_HA
_geom_hbond_distance_DA
_geom_hbond_angle_DHA
_geom_hbond_publ_flag
O7 H7 N17 1_555 0.94(4) 1.69(4) 2.577(3) 156(3) yes

loop_
_geom_torsion_atom_site_label_1
_geom_torsion_atom_site_label_2
_geom_torsion_atom_site_label_3
_geom_torsion_atom_site_label_4
_geom_torsion_site_symmetry_4
_geom_torsion
_geom_torsion_publ_flag
O7 C1 C2 C3 . -179.3(2) ?
C6 C1 C2 C3 . 0.6(3) ?
O7 C1 C2 C9 . 0.2(3) ?
C6 C1 C2 C9 . -179.9(2) ?
C1 C2 C3 C4 . -0.1(4) ?
C9 C2 C3 C4 . -179.6(2) ?
C2 C3 C4 C5 . -0.3(4) ?
C2 C3 C4 C8 . -177.7(3) ?
C3 C4 C5 C6 . 0.1(4) ?
C8 C4 C5 C6 . 177.5(3) ?
O7 C1 C6 C5 . 179.2(2) ?
C2 C1 C6 C5 . -0.7(3) ?
O7 C1 C6 C16 . -3.9(3) ?
C2 C1 C6 C16 . 176.2(2) ?
C4 C5 C6 C1 . 0.3(4) ?
C4 C5 C6 C16 . -176.6(2) ?
C3 C2 C9 N10 . -19.5(4) ?
C1 C2 C9 N10 . 161.0(2) ?
C2 C9 N10 C11 . -67.3(3) ?
C2 C9 N10 C15 . 172.8(2) ?
C15 N10 C11 C12 . -59.1(3) yes
C9 N10 C11 C12 . -179.7(2) ?
N10 C11 C12 O13 . 62.1(3) yes
C11 C12 O13 C14 . -59.6(3) yes
C12 O13 C14 C15 . 57.0(3) yes
C11 N10 C15 C14 . 55.9(3) yes
C9 N10 C15 C14 . 178.4(2) ?
O13 C14 C15 N10 . -56.2(3) yes
C1 C6 C16 N17 . -0.3(3) ?
C5 C6 C16 N17 . 176.5(2) ?
C6 C16 N17 C18 . -178.2(2) ?
C16 N17 C18 C18 3_666 130.4(3) yes
